data_9004380
loop_
_publ_author_name
'Oberti, R.'
'Hawthorne, F. C.'
'Ungaretti, L.'
'Cannillo, E.'

_publ_section_title
;
 [6]Al disorder in amphiboles from mantle peridotites
 Sample: F10
;
_journal_name_full 'The Canadian Mineralogist'
_journal_page_first 867
_journal_page_last 878
_journal_volume 33
_journal_year 1995
_chemical_formula_sum 'Al2.574 Ca1.82 Cr0.02 Fe0.59 H2 K0.01 Mg3.78 Na0.892 O24 Si6.176 Ti0.04'
_chemical_name_mineral Hornblende
_space_group_IT_number 12
_symmetry_space_group_name_Hall '-C 2y'
_symmetry_space_group_name_H-M 'C 1 2/m 1'
_cell_angle_alpha 90
_cell_angle_beta 105.22
_cell_angle_gamma 90
_cell_formula_units_Z 2
_cell_length_a 9.871
_cell_length_b 17.962
_cell_length_c 5.279
_cell_volume 903.152
_database_code_amcsd 0005454
_exptl_crystal_density_diffrn 3.128
_cod_original_formula_sum 'Si6.176 Al2.574 Mg3.78 Fe.59 Ti.04 Cr.02 Ca1.82 Na.892 K.01 H2 O24'
_cod_database_code 9004380

loop_
_space_group_symop_operation_xyz
x,y,z
1/2+x,1/2+y,z
x,-y,z
1/2+x,1/2-y,z
-x,y,-z
1/2-x,1/2+y,-z
-x,-y,-z
1/2-x,1/2-y,-z

loop_
_atom_site_label
_atom_site_fract_x
_atom_site_fract_y
_atom_site_fract_z
_atom_site_occupancy
_atom_site_U_iso_or_equiv
_atom_site_type_symbol
_atom_site_attached_hydrogens
SiT1 0.28070 0.08520 0.30280 0.77200 0.00507 Si 0
AlT1 0.28070 0.08520 0.30280 0.22800 0.00507 Al 0
SiT2 0.29080 0.17310 0.81300 0.77200 0.00557 Si 0
AlT2 0.29080 0.17310 0.81300 0.22800 0.00557 Al 0
MgM1 0.00000 0.08930 0.50000 0.91000 0.00608 Mg 0
FeM1 0.00000 0.08930 0.50000 0.09000 0.00608 Fe 0
TiM2 0.00000 0.17620 0.00000 0.02000 0.00583 Ti 0
CrM2 0.00000 0.17620 0.00000 0.01000 0.00583 Cr 0
AlM2 0.00000 0.17620 0.00000 0.24000 0.00583 Al 0
FeM2 0.00000 0.17620 0.00000 0.09000 0.00583 Fe 0
MgM2 0.00000 0.17620 0.00000 0.64000 0.00583 Mg 0
AlM3 0.00000 0.00000 0.00000 0.27000 0.00570 Al 0
MgM3 0.00000 0.00000 0.00000 0.64000 0.00570 Mg 0
FeM3 0.00000 0.00000 0.00000 0.09000 0.00570 Fe 0
FeM4 0.00000 0.28000 0.50000 0.04000 0.00773 Fe 0
MgM4 0.00000 0.28000 0.50000 0.01000 0.00773 Mg 0
CaM4 0.00000 0.28000 0.50000 0.45000 0.00773 Ca 0
FeM4* 0.00000 0.25870 0.50000 0.03000 0.01191 Fe 0
MgM4* 0.00000 0.25870 0.50000 0.01000 0.01191 Mg 0
CaM4* 0.00000 0.25870 0.50000 0.46000 0.01191 Ca 0
NaA 0.00000 0.50000 0.00000 0.17800 0.06510 Na 0
KA 0.00000 0.50000 0.00000 0.00200 0.06510 K 0
NaA(m) 0.02570 0.50000 0.07680 0.17900 0.04091 Na 0
KA(m) 0.02570 0.50000 0.07680 0.00200 0.04091 K 0
NaA(2) 0.00000 0.46940 0.00000 0.17800 0.02419 Na 0
KA(2) 0.00000 0.46940 0.00000 0.00200 0.02419 K 0
H 0.18530 0.00000 0.76060 1.00000 0.01001 H 0
O1 0.10670 0.08710 0.21560 1.00000 0.01051 O 0
O2 0.11980 0.17350 0.73280 1.00000 0.00811 O 0
O-h3 0.10770 0.00000 0.71880 1.00000 0.01001 O 0
O4 0.36730 0.25010 0.78680 1.00000 0.01089 O 0
O5 0.35040 0.14140 0.11410 1.00000 0.01077 O 0
O6 0.34360 0.11510 0.61360 1.00000 0.01254 O 0
O7 0.34110 0.00000 0.26960 1.00000 0.01267 O 0

loop_
_cod_changelog_entry_id
_cod_changelog_entry_author
_cod_changelog_entry_date
_cod_changelog_entry_text
1
;cod-tools version 3.8.0
Id: cif_guess_AMCSD_atom_types 9581 2023-05-17 12:35:41Z saulius
;
2023-05-23T09:17:44+03:00
;Derived atom types and hydrogen counts
from atom names that follow the AMCSD naming convention
(Wat == water, O-H == hydroxyl).
;

loop_
_cod_related_entry_id
_cod_related_entry_database
_cod_related_entry_code
1 AMCSD 0005454
